data_7220876
loop_
_publ_author_name
'Vande Velde, Christophe M. L.'
'Zeller, Matthias'
'Azov, Vladimir A.'

_publ_section_title
;
 Thermodynamic parameters of the pedal motion in the crystal structures of
 two bromomethylated azobenzenes
;
_journal_issue 30
_journal_name_full CrystEngComm
_journal_page_first 5751
_journal_paper_doi 10.1039/C5CE00905G
_journal_volume 17
_journal_year 2015
_chemical_formula_moiety 'C14 H12 Br2 N2'
_chemical_formula_sum 'C14 H12 Br2 N2'
_chemical_formula_weight 368.08
_chemical_melting_point 495(3)
_chemical_name_systematic
;
 (1E)-1,2-bis[4-(Bromomethyl)phenyl]-diazene
;
_space_group_crystal_system monoclinic
_space_group_IT_number 14
_space_group_name_Hall '-P 2ybc'
_space_group_name_H-M_alt 'P 1 21/c 1'
_symmetry_space_group_name_Hall '-P 2ybc'
_symmetry_space_group_name_H-M 'P 1 21/c 1'
_atom_sites_solution_hydrogens geom
_atom_sites_solution_primary direct
_atom_sites_solution_secondary 'fourier difference maps'
_audit_creation_method SHELXL-2014/7
_audit_update_record
;
2015-05-05 deposited with the CCDC.
2015-06-25 downloaded from the CCDC.
;
_cell_angle_alpha 90
_cell_angle_beta 102.481(2)
_cell_angle_gamma 90
_cell_formula_units_Z 2
_cell_length_a 12.9974(15)
_cell_length_b 4.5160(5)
_cell_length_c 11.6594(13)
_cell_measurement_reflns_used 3127
_cell_measurement_temperature 240(2)
_cell_measurement_theta_max 31.46
_cell_measurement_theta_min 2.65
_cell_volume 668.19(13)
_computing_structure_refinement 'SHELXL-2014/7 (Sheldrick, 2014)'
_diffrn_ambient_temperature 240(2)
_diffrn_measured_fraction_theta_full 0.999
_diffrn_measured_fraction_theta_max 0.944
_diffrn_measurement_device_type 'Bruker Smart 1000 area detector'
_diffrn_measurement_method \w-scans
_diffrn_radiation_type MoK\a
_diffrn_radiation_wavelength 0.71073
_diffrn_reflns_av_R_equivalents 0.0426
_diffrn_reflns_av_unetI/netI 0.0416
_diffrn_reflns_Laue_measured_fraction_full 0.999
_diffrn_reflns_Laue_measured_fraction_max 0.944
_diffrn_reflns_limit_h_max 18
_diffrn_reflns_limit_h_min -19
_diffrn_reflns_limit_k_max 6
_diffrn_reflns_limit_k_min -6
_diffrn_reflns_limit_l_max 17
_diffrn_reflns_limit_l_min -17
_diffrn_reflns_number 7535
_diffrn_reflns_point_group_measured_fraction_full 0.999
_diffrn_reflns_point_group_measured_fraction_max 0.944
_diffrn_reflns_theta_full 28.000
_diffrn_reflns_theta_max 31.950
_diffrn_reflns_theta_min 3.211
_diffrn_source 'sealed tube'
_exptl_absorpt_coefficient_mu 6.048
_exptl_absorpt_correction_T_max 0.7464
_exptl_absorpt_correction_T_min 0.2484
_exptl_absorpt_correction_type multi-scan
_exptl_absorpt_process_details SADABS-2008/1
_exptl_crystal_colour orange
_exptl_crystal_density_diffrn 1.829
_exptl_crystal_density_method 'not measured'
_exptl_crystal_description plate
_exptl_crystal_F_000 360
_exptl_crystal_size_max 0.550
_exptl_crystal_size_mid 0.340
_exptl_crystal_size_min 0.170
_refine_diff_density_max 0.380
_refine_diff_density_min -0.861
_refine_diff_density_rms 0.118
_refine_ls_extinction_method none
_refine_ls_goodness_of_fit_ref 1.024
_refine_ls_hydrogen_treatment constr
_refine_ls_matrix_type full
_refine_ls_number_parameters 110
_refine_ls_number_reflns 2184
_refine_ls_number_restraints 17
_refine_ls_restrained_S_all 1.023
_refine_ls_R_factor_all 0.0481
_refine_ls_R_factor_gt 0.0336
_refine_ls_shift/su_max 0.000
_refine_ls_shift/su_mean 0.000
_refine_ls_structure_factor_coef Fsqd
_refine_ls_weighting_details 'w=1/[\s^2^(Fo^2^)+(0.0491P)^2^] where P=(Fo^2^+2Fc^2^)/3'
_refine_ls_weighting_scheme calc
_refine_ls_wR_factor_gt 0.0822
_refine_ls_wR_factor_ref 0.0894
_reflns_Friedel_coverage 0.000
_reflns_number_gt 1705
_reflns_number_total 2184
_reflns_threshold_expression 'I > 2\s(I)'
_cod_data_source_file c5ce00905g3.cif
_cod_data_source_block 12mz154_0m
_cod_depositor_comments
;
The following automatic conversions were performed:

'_chemical_melting_point' value '492-498K' was changed to '495(3)' -
the average value was taken and precision was estimated.

Automatic conversion script
Id: cif_fix_values 3271 2015-04-21 07:52:19Z andrius 

 Adding full bibliography for 7220863--7220879.cif.

The following automatic conversions were performed:

'_atom_sites_solution_primary' value 'direct methods' was changed to
'direct'.

Automatic conversion script
Id: cif_fix_values 6452 2018-10-05 10:23:21Z andrius 
;
_cod_database_code 7220876
_shelx_shelxl_version_number 2014/7
_shelx_space_group_comment
;
The symmetry employed for this shelxl refinement is uniquely defined
by the following loop, which should always be used as a source of
symmetry information in preference to the above space-group names.
They are only intended as comments.
;
_shelx_estimated_absorpt_t_min 0.136
_shelx_estimated_absorpt_t_max 0.426

loop_
_space_group_symop_operation_xyz
'x, y, z'
'-x, y+1/2, -z+1/2'
'-x, -y, -z'
'x, -y-1/2, z-1/2'

loop_
_atom_site_label
_atom_site_type_symbol
_atom_site_fract_x
_atom_site_fract_y
_atom_site_fract_z
_atom_site_U_iso_or_equiv
_atom_site_adp_type
_atom_site_occupancy
_atom_site_site_symmetry_order
_atom_site_calc_flag
_atom_site_refinement_flags_posn
_atom_site_refinement_flags_adp
_atom_site_refinement_flags_occupancy
_atom_site_disorder_assembly
_atom_site_disorder_group
Br1 Br -0.43600(14) 1.1413(5) 0.65883(17) 0.0419(2) Uani 0.732(4) 1 d D . P A 1
C1 C -0.3461(5) 1.3328(16) 0.5636(5) 0.0367(12) Uani 0.732(4) 1 d D . P A 1
H1A H -0.3881 1.3737 0.4837 0.044 Uiso 0.732(4) 1 calc R U P A 1
H1B H -0.3192 1.5236 0.6000 0.044 Uiso 0.732(4) 1 calc R U P A 1
C2 C -0.2560(7) 1.135(3) 0.5562(7) 0.0274(6) Uani 0.732(4) 1 d D . P A 1
C3 C -0.1725(4) 1.0992(14) 0.6526(5) 0.0278(7) Uani 0.732(4) 1 d D . P A 1
H3 H -0.1722 1.2039 0.7233 0.033 Uiso 0.732(4) 1 calc R U P A 1
C4 C -0.0894(2) 0.9106(6) 0.6455(3) 0.0262(5) Uani 0.732(4) 1 d D . P A 1
H4 H -0.0331 0.8855 0.7119 0.031 Uiso 0.732(4) 1 calc R U P A 1
C5 C -0.0881(2) 0.7590(6) 0.5423(3) 0.0235(5) Uani 0.732(4) 1 d D . P A 1
C6 C -0.1687(3) 0.7991(10) 0.4451(3) 0.0323(8) Uani 0.732(4) 1 d D . P A 1
H6 H -0.1667 0.7018 0.3734 0.039 Uiso 0.732(4) 1 calc R U P A 1
C7 C -0.2534(6) 0.984(2) 0.4527(6) 0.0327(8) Uani 0.732(4) 1 d D . P A 1
H7 H -0.3099 1.0062 0.3863 0.039 Uiso 0.732(4) 1 calc R U P A 1
N1 N 0.00051(19) 0.5662(5) 0.54818(19) 0.0278(4) Uani 0.732(4) 1 d . . P A 1
Br1B Br -0.4226(4) 1.1217(16) 0.6737(5) 0.0419(2) Uani 0.268(4) 1 d D . P A 2
C1B C -0.3330(15) 1.340(5) 0.586(2) 0.0367(12) Uani 0.268(4) 1 d D . P A 2
H1B1 H -0.3772 1.4225 0.5136 0.044 Uiso 0.268(4) 1 calc R U P A 2
H1B2 H -0.2982 1.5062 0.6349 0.044 Uiso 0.268(4) 1 calc R U P A 2
C2B C -0.251(2) 1.140(10) 0.556(2) 0.0274(6) Uani 0.268(4) 1 d D . P A 2
C3B C -0.1605(14) 1.059(4) 0.6389(15) 0.0278(7) Uani 0.268(4) 1 d D . P A 2
H3B H -0.1479 1.1389 0.7161 0.033 Uiso 0.268(4) 1 calc R U P A 2
C4B C -0.0896(8) 0.863(2) 0.6080(9) 0.0262(5) Uani 0.268(4) 1 d D . P A 2
H4B H -0.0273 0.8106 0.6632 0.031 Uiso 0.268(4) 1 calc R U P A 2
C5B C -0.1094(8) 0.747(2) 0.4985(8) 0.0235(5) Uani 0.268(4) 1 d D . P A 2
C6B C -0.1969(10) 0.820(3) 0.4172(11) 0.0323(8) Uani 0.268(4) 1 d D . P A 2
H6B H -0.2082 0.7324 0.3414 0.039 Uiso 0.268(4) 1 calc R U P A 2
C7B C -0.2699(19) 1.017(7) 0.4419(18) 0.0327(8) Uani 0.268(4) 1 d D . P A 2
H7B H -0.3306 1.0697 0.3841 0.039 Uiso 0.268(4) 1 calc R U P A 2
N1B N -0.0375(6) 0.5357(15) 0.4600(6) 0.0278(4) Uani 0.268(4) 1 d . . P A 2

loop_
_atom_site_aniso_label
_atom_site_aniso_U_11
_atom_site_aniso_U_22
_atom_site_aniso_U_33
_atom_site_aniso_U_23
_atom_site_aniso_U_13
_atom_site_aniso_U_12
Br1 0.0275(5) 0.0568(4) 0.0456(5) -0.0077(3) 0.0174(4) -0.0015(3)
C1 0.030(2) 0.0349(11) 0.049(3) 0.0049(17) 0.015(2) 0.0085(12)
C2 0.0244(12) 0.0244(9) 0.0367(9) 0.0053(6) 0.0135(8) 0.0018(10)
C3 0.0293(18) 0.026(2) 0.0317(17) -0.0024(12) 0.0139(11) 0.0039(11)
C4 0.0264(10) 0.0261(13) 0.0263(16) -0.0025(10) 0.0065(13) 0.0015(8)
C5 0.0207(14) 0.0235(9) 0.0275(16) 0.0017(12) 0.0078(12) 0.0019(9)
C6 0.029(2) 0.0393(13) 0.030(2) -0.0029(15) 0.0083(15) 0.0038(16)
C7 0.028(3) 0.040(3) 0.0301(17) 0.0065(16) 0.0045(15) 0.0083(14)
N1 0.0258(13) 0.0290(11) 0.0307(9) 0.0011(8) 0.0107(9) 0.0038(8)
Br1B 0.0275(5) 0.0568(4) 0.0456(5) -0.0077(3) 0.0174(4) -0.0015(3)
C1B 0.030(2) 0.0349(11) 0.049(3) 0.0049(17) 0.015(2) 0.0085(12)
C2B 0.0244(12) 0.0244(9) 0.0367(9) 0.0053(6) 0.0135(8) 0.0018(10)
C3B 0.0293(18) 0.026(2) 0.0317(17) -0.0024(12) 0.0139(11) 0.0039(11)
C4B 0.0264(10) 0.0261(13) 0.0263(16) -0.0025(10) 0.0065(13) 0.0015(8)
C5B 0.0207(14) 0.0235(9) 0.0275(16) 0.0017(12) 0.0078(12) 0.0019(9)
C6B 0.029(2) 0.0393(13) 0.030(2) -0.0029(15) 0.0083(15) 0.0038(16)
C7B 0.028(3) 0.040(3) 0.0301(17) 0.0065(16) 0.0045(15) 0.0083(14)
N1B 0.0258(13) 0.0290(11) 0.0307(9) 0.0011(8) 0.0107(9) 0.0038(8)

loop_
_atom_type_symbol
_atom_type_description
_atom_type_scat_dispersion_real
_atom_type_scat_dispersion_imag
_atom_type_scat_source
C C 0.0033 0.0016 'International Tables Vol C Tables 4.2.6.8 and 6.1.1.4'
H H 0.0000 0.0000 'International Tables Vol C Tables 4.2.6.8 and 6.1.1.4'
N N 0.0061 0.0033 'International Tables Vol C Tables 4.2.6.8 and 6.1.1.4'
Br Br -0.2901 2.4595 'International Tables Vol C Tables 4.2.6.8 and 6.1.1.4'

loop_
_geom_angle_atom_site_label_1
_geom_angle_atom_site_label_2
_geom_angle_atom_site_label_3
_geom_angle
_geom_angle_site_symmetry_1
C2 C1 Br1 109.7(7) .
C2 C1 H1A 109.7 .
Br1 C1 H1A 109.7 .
C2 C1 H1B 109.7 .
Br1 C1 H1B 109.7 .
H1A C1 H1B 108.2 .
C3 C2 C7 118.8(5) .
C3 C2 C1 120.5(5) .
C7 C2 C1 120.7(5) .
C4 C3 C2 120.1(4) .
C4 C3 H3 119.9 .
C2 C3 H3 119.9 .
C5 C4 C3 120.6(3) .
C5 C4 H4 119.7 .
C3 C4 H4 119.7 .
C6 C5 C4 119.9(3) .
C6 C5 N1 125.4(3) .
C4 C5 N1 114.7(3) .
C5 C6 C7 119.7(4) .
C5 C6 H6 120.2 .
C7 C6 H6 120.2 .
C2 C7 C6 120.9(4) .
C2 C7 H7 119.6 .
C6 C7 H7 119.6 .
N1 N1 C5 112.9(3) 3_566
C2B C1B Br1B 111(2) .
C2B C1B H1B1 109.5 .
Br1B C1B H1B1 109.5 .
C2B C1B H1B2 109.5 .
Br1B C1B H1B2 109.5 .
H1B1 C1B H1B2 108.1 .
C3B C2B C7B 119.7(14) .
C3B C2B C1B 121.8(15) .
C7B C2B C1B 118.5(15) .
C4B C3B C2B 119.7(13) .
C4B C3B H3B 120.2 .
C2B C3B H3B 120.2 .
C5B C4B C3B 119.6(11) .
C5B C4B H4B 120.2 .
C3B C4B H4B 120.2 .
C4B C5B C6B 121.8(10) .
C4B C5B N1B 122.3(9) .
C6B C5B N1B 115.9(9) .
C5B C6B C7B 121.5(12) .
C5B C6B H6B 119.2 .
C7B C6B H6B 119.2 .
C6B C7B C2B 117.8(14) .
C6B C7B H7B 121.1 .
C2B C7B H7B 121.1 .
N1B N1B C5B 112.9(9) 3_566

loop_
_geom_bond_atom_site_label_1
_geom_bond_atom_site_label_2
_geom_bond_distance
_geom_bond_site_symmetry_2
Br1 C1 1.976(5) .
C1 C2 1.491(5) .
C1 H1A 0.9900 .
C1 H1B 0.9900 .
C2 C3 1.393(6) .
C2 C7 1.394(5) .
C3 C4 1.392(4) .
C3 H3 0.9500 .
C4 C5 1.388(4) .
C4 H4 0.9500 .
C5 C6 1.379(4) .
C5 N1 1.434(4) .
C6 C7 1.398(5) .
C6 H6 0.9500 .
C7 H7 0.9500 .
N1 N1 1.270(5) 3_566
Br1B C1B 1.968(15) .
C1B C2B 1.494(14) .
C1B H1B1 0.9900 .
C1B H1B2 0.9900 .
C2B C3B 1.404(14) .
C2B C7B 1.410(14) .
C3B C4B 1.380(12) .
C3B H3B 0.9500 .
C4B C5B 1.353(10) .
C4B H4B 0.9500 .
C5B C6B 1.353(10) .
C5B N1B 1.472(12) .
C6B C7B 1.378(14) .
C6B H6B 0.9500 .
C7B H7B 0.9500 .
N1B N1B 1.237(14) 3_566

loop_
_geom_torsion_atom_site_label_1
_geom_torsion_atom_site_label_2
_geom_torsion_atom_site_label_3
_geom_torsion_atom_site_label_4
_geom_torsion
_geom_torsion_site_symmetry_4
Br1 C1 C2 C3 -74.1(14) .
Br1 C1 C2 C7 106.4(13) .
C7 C2 C3 C4 -1.4(19) .
C1 C2 C3 C4 179.1(9) .
C2 C3 C4 C5 0.8(11) .
C3 C4 C5 C6 1.2(6) .
C3 C4 C5 N1 -178.3(4) .
C4 C5 C6 C7 -2.5(8) .
N1 C5 C6 C7 177.0(6) .
C3 C2 C7 C6 0(2) .
C1 C2 C7 C6 179.6(10) .
C5 C6 C7 C2 1.9(15) .
C6 C5 N1 N1 1.2(5) 3_566
C4 C5 N1 N1 -179.3(3) 3_566
Br1B C1B C2B C3B -78(4) .
Br1B C1B C2B C7B 99(4) .
C7B C2B C3B C4B 1(5) .
C1B C2B C3B C4B 177(3) .
C2B C3B C4B C5B -1(3) .
C3B C4B C5B C6B 1(2) .
C3B C4B C5B N1B -179.6(13) .
C4B C5B C6B C7B 0(3) .
N1B C5B C6B C7B -179(2) .
C5B C6B C7B C2B -1(5) .
C3B C2B C7B C6B 0(6) .
C1B C2B C7B C6B -176(3) .
C4B C5B N1B N1B 4.4(13) 3_566
C6B C5B N1B N1B -175.9(11) 3_566
